data_1509316
loop_
_publ_author_name
'Mueller, B.G.'

_publ_section_title
;
 Neue komplexe Fluoride mit Ag2+ und Pd2+: Na M(II) Zr2 F11 (M(II) = Ag,
 Pd) und Ag Pd Zr2 F11
;
_journal_name_full 'Zeitschrift fuer Anorganische und Allgemeine Chemie'
_journal_page_first 205
_journal_page_last 211
_journal_paper_doi 10.1002/zaac.19875531024
_journal_volume 553
_journal_year 1987
_chemical_formula_sum 'Ag F11 Na Zr2'
_chemical_name_systematic 'Na Ag Zr2 F11'
_space_group_IT_number 2
_symmetry_space_group_name_Hall '-P 1'
_symmetry_space_group_name_H-M 'P -1'
_cell_angle_alpha 106.17
_cell_angle_beta 111.58
_cell_angle_gamma 96.62
_cell_formula_units_Z 1
_cell_length_a 7.809
_cell_length_b 5.7
_cell_length_c 5.832
_cell_volume 224.850
_citation_journal_id_ASTM ZAACAB
_cod_data_source_file silver1-2_229.cif
_cod_data_source_block Ag1F11Na1Zr2
_cod_original_cell_volume 224.8505
_cod_original_formula_sum 'Ag1 F11 Na1 Zr2'
_cod_database_code 1509316

loop_
_symmetry_equiv_pos_as_xyz
x,y,z
-x,-y,-z

loop_
_atom_site_label
_atom_site_type_symbol
_atom_site_fract_x
_atom_site_fract_y
_atom_site_fract_z
_atom_site_occupancy
_atom_site_U_iso_or_equiv
F2 F-1 0.3462 0.7313 0.6012 1 0.0
F6 F-1 0.0108 0.3366 0.3448 1 0.0
Na1 Na+1 0 0 0 1 0.0
F1 F-1 0.5 0.5 0 1 0.0
F3 F-1 0.3136 0.222 0.519 1 0.0
Zr1 Zr+4 0.2311 0.5042 0.7359 1 0.0
F5 F-1 0.1106 0.2627 0.8416 1 0.0
F4 F-1 0.7144 0.204 0.9431 1 0.0
Ag1 Ag+2 0.5 0 0.5 1 0.0
